data_7013716
loop_
_publ_author_name
'John, Gordon H.'
'May, Iain'
'Sarsfield, Mark J.'
'Steele, Helen M.'
'Collison, David'
'Helliwell, Madeleine'
'McKinney, James D.'

_publ_section_title
;
 The structural and spectroscopic characterisation of three actinyl
 complexes with coordinated and uncoordinated perrhenate:
 [UO2(ReO4)2(TPPO)3], [[(UO2)(TPPO)3]2(mu2-O2)][ReO4]2 and
 [NpO2(TPPO)4][ReO4].
;
_journal_issue 5
_journal_name_full 'Dalton transactions (Cambridge, England : 2003)'
_journal_page_first 734
_journal_page_last 740
_journal_paper_doi 10.1039/b313045b
_journal_year 2004
_chemical_formula_sum 'C54 H45 O13 P3 Re2 U'
_chemical_formula_weight 1605.24
_space_group_IT_number 2
_symmetry_cell_setting triclinic
_symmetry_Int_Tables_number 2
_symmetry_space_group_name_Hall '-P 1'
_symmetry_space_group_name_H-M 'P -1'
_atom_sites_solution_hydrogens geom
_atom_sites_solution_primary direct
_atom_sites_solution_secondary difmap
_audit_creation_date 19100-10-03
_audit_creation_method 'by teXsan v1.7'
_audit_update_record
;
?
;
_cell_angle_alpha 94.65(4)
_cell_angle_beta 111.53(4)
_cell_angle_gamma 83.36(3)
_cell_formula_units_Z 2
_cell_length_a 13.98(1)
_cell_length_b 15.93(1)
_cell_length_c 13.23(1)
_cell_measurement_reflns_used 'one image'
_cell_measurement_temperature 293(2)
_cell_measurement_theta_max 20
_cell_measurement_theta_min 5
_cell_volume 2720(3)
_computing_cell_refinement 'MSC/AFC Diffractometer Control'
_computing_data_collection 'MSC/AFC Diffractometer Control'
_computing_data_reduction 'teXsan (MSC, 1995)'
_computing_publication_material 'teXsan (MSC, 1995)'
_computing_structure_refinement 'SHELXL-97 (Sheldrick, 1997)'
_computing_structure_solution
;
SIR92 (Altomare, et. al. 1993)
;
_diffrn_ambient_temperature 293(2)
_diffrn_measured_fraction_theta_full 0.854
_diffrn_measured_fraction_theta_max 0.854
_diffrn_measurement_device 'Rigaku RAXIS'
_diffrn_measurement_method '90 x 3 degree phi scans'
_diffrn_radiation_detector 'scintillation counter'
_diffrn_radiation_monochromator graphite
_diffrn_radiation_source 'Rigaku rotating anode'
_diffrn_radiation_type MoK\a
_diffrn_radiation_wavelength 0.71069
_diffrn_reflns_av_R_equivalents 0.043
_diffrn_reflns_av_sigmaI/netI 0.0374
_diffrn_reflns_limit_h_max 15
_diffrn_reflns_limit_h_min -16
_diffrn_reflns_limit_k_max 19
_diffrn_reflns_limit_k_min -20
_diffrn_reflns_limit_l_max 16
_diffrn_reflns_limit_l_min 0
_diffrn_reflns_number 39405
_diffrn_reflns_theta_full 27.08
_diffrn_reflns_theta_max 27.08
_diffrn_reflns_theta_min 2.06
_diffrn_standards_decay_% 0.00
_diffrn_standards_interval_count 0
_diffrn_standards_number 0
_exptl_absorpt_coefficient_mu 7.562
_exptl_absorpt_correction_type none
_exptl_crystal_colour yellow
_exptl_crystal_density_diffrn 1.961
_exptl_crystal_density_method 'not measured'
_exptl_crystal_description block
_exptl_crystal_F_000 1520
_exptl_crystal_size_max 0.35
_exptl_crystal_size_mid 0.2
_exptl_crystal_size_min 0.15
_refine_diff_density_max 2.932
_refine_diff_density_min -4.106
_refine_diff_density_rms 0.126
_refine_ls_extinction_coef 0.0047(2)
_refine_ls_extinction_expression Fc^*^=kFc[1+0.001xFc^2^\l^3^/sin(2\q)]^-1/4^
_refine_ls_extinction_method SHELXL
_refine_ls_goodness_of_fit_ref 1.062
_refine_ls_hydrogen_treatment mixed
_refine_ls_matrix_type full
_refine_ls_number_parameters 659
_refine_ls_number_reflns 10237
_refine_ls_number_restraints 0
_refine_ls_restrained_S_all 1.062
_refine_ls_R_factor_all 0.0425
_refine_ls_R_factor_gt 0.0383
_refine_ls_shift/su_max 0.002
_refine_ls_shift/su_mean 0.000
_refine_ls_structure_factor_coef Fsqd
_refine_ls_weighting_details 'w=1/[\s^2^(Fo^2^)+(0.0478P)^2^+8.2353P] where P=(Fo^2^+2Fc^2^)/3'
_refine_ls_weighting_scheme calc
_refine_ls_wR_factor_gt 0.0978
_refine_ls_wR_factor_ref 0.1004
_reflns_number_gt 9286
_reflns_number_total 10237
_reflns_threshold_expression >2sigma(I)
_cod_data_source_file b313045b.txt
_cod_data_source_block s870rx
_cod_depositor_comments
;
The following automatic conversions were performed:

'_refine_ls_weighting_scheme' value 'calc
w=1/[\s^2^(Fo^2^)+(0.0478P)^2^+8.2353P] where P=(Fo^2^+2Fc^2^)/3' was
changed to 'calc'. New tag '_refine_ls_weighting_details' was
created. The value of the new tag was set to
'w=1/[\s^2^(Fo^2^)+(0.0478P)^2^+8.2353P] where P=(Fo^2^+2Fc^2^)/3'.

Automatic conversion script
Id: cif_fix_values 3143 2015-03-26 13:38:13Z robertas 
;
_cod_original_cell_volume 2719(3)
_cod_database_code 7013716

loop_
_symmetry_equiv_pos_as_xyz
'x, y, z'
'-x, -y, -z'

loop_
_atom_site_label
_atom_site_type_symbol
_atom_site_fract_x
_atom_site_fract_y
_atom_site_fract_z
_atom_site_U_iso_or_equiv
_atom_site_adp_type
_atom_site_occupancy
_atom_site_calc_flag
_atom_site_refinement_flags
_atom_site_disorder_assembly
_atom_site_disorder_group
U1 U -0.641716(15) 0.235034(12) 0.415039(14) 0.03018(8) Uani 1 d . . .
Re1 Re -0.64460(3) 0.31364(2) 0.69767(2) 0.06075(11) Uani 1 d . . .
Re2 Re -0.37057(2) 0.18236(3) 0.66010(2) 0.06884(12) Uani 1 d . . .
P1 P -0.92433(12) 0.23917(10) 0.39086(12) 0.0382(3) Uani 1 d . . .
P2 P -0.77288(11) 0.26432(9) 0.11564(11) 0.0340(3) Uani 1 d . . .
P3 P -0.42816(11) 0.22731(9) 0.31313(11) 0.0328(3) Uani 1 d . . .
O1 O -0.6461(3) 0.1246(3) 0.3988(3) 0.0388(9) Uani 1 d . . .
O2 O -0.6372(3) 0.3452(3) 0.4307(3) 0.0430(9) Uani 1 d . . .
O3 O -0.8102(3) 0.2442(3) 0.4213(4) 0.0484(10) Uani 1 d . . .
O4 O -0.7615(3) 0.2517(3) 0.2326(3) 0.0364(8) Uani 1 d . . .
O5 O -0.5406(3) 0.2288(2) 0.3017(3) 0.0346(8) Uani 1 d . . .
O6 O -0.6279(4) 0.2387(3) 0.6014(3) 0.0535(12) Uani 1 d . . .
O7 O -0.7370(7) 0.3896(4) 0.6327(7) 0.109(3) Uani 1 d . . .
O8 O -0.6827(9) 0.2665(6) 0.7848(6) 0.138(4) Uani 1 d . . .
O9 O -0.5341(8) 0.3574(7) 0.7665(8) 0.159(4) Uani 1 d . . .
O10 O -0.4642(4) 0.2054(3) 0.5319(3) 0.0510(11) Uani 1 d . . .
O11 O -0.4151(6) 0.1317(7) 0.7359(7) 0.136(4) Uani 1 d . . .
O12 O -0.2616(6) 0.1335(7) 0.6477(7) 0.138(4) Uani 1 d . . .
O13 O -0.3371(8) 0.2761(8) 0.7318(7) 0.166(5) Uani 1 d . . .
C1 C -0.9709(5) 0.1565(4) 0.2882(5) 0.0441(14) Uani 1 d . . .
C2 C -0.9038(6) 0.0850(4) 0.2845(6) 0.0528(16) Uani 1 d . . .
H2 H -0.8354 0.0816 0.3321 0.063 Uiso 1 calc R . .
C3 C -0.9398(7) 0.0195(5) 0.2097(7) 0.069(2) Uani 1 d . . .
H3 H -0.8959 -0.0284 0.2070 0.083 Uiso 1 calc R . .
C4 C -1.0422(8) 0.0256(6) 0.1382(7) 0.077(3) Uani 1 d . . .
H4 H -1.0664 -0.0184 0.0875 0.093 Uiso 1 calc R . .
C5 C -1.1080(7) 0.0965(6) 0.1421(7) 0.072(2) Uani 1 d . . .
H5 H -1.1763 0.1002 0.0943 0.086 Uiso 1 calc R . .
C6 C -1.0729(6) 0.1604(5) 0.2156(6) 0.0560(17) Uani 1 d . . .
H6 H -1.1177 0.2079 0.2177 0.067 Uiso 1 calc R . .
C7 C -0.9552(5) 0.2171(4) 0.5065(5) 0.0440(14) Uani 1 d . . .
C8 C -1.0023(5) 0.1452(5) 0.5085(6) 0.0524(16) Uani 1 d . . .
H8 H -1.0177 0.1066 0.4494 0.063 Uiso 1 calc R . .
C9 C -1.0269(7) 0.1307(6) 0.5991(7) 0.069(2) Uani 1 d . . .
H9 H -1.0595 0.0831 0.5995 0.083 Uiso 1 calc R . .
C10 C -1.0025(8) 0.1872(7) 0.6873(7) 0.077(3) Uani 1 d . . .
H10 H -1.0185 0.1778 0.7475 0.093 Uiso 1 calc R . .
C11 C -0.9546(8) 0.2574(7) 0.6862(6) 0.081(3) Uani 1 d . . .
H11 H -0.9368 0.2946 0.7467 0.097 Uiso 1 calc R . .
C12 C -0.9321(6) 0.2739(5) 0.5957(6) 0.0624(19) Uani 1 d . . .
H12 H -0.9017 0.3227 0.5951 0.075 Uiso 1 calc R . .
C13 C -0.9971(5) 0.3372(4) 0.3399(5) 0.0477(15) Uani 1 d . . .
C14 C -1.0829(6) 0.3707(5) 0.3634(8) 0.069(2) Uani 1 d . . .
H14 H -1.1040 0.3422 0.4092 0.083 Uiso 1 calc R . .
C15 C -1.1377(7) 0.4450(6) 0.3209(9) 0.082(3) Uani 1 d . . .
H15 H -1.1950 0.4657 0.3382 0.098 Uiso 1 calc R . .
C16 C -1.1097(10) 0.4883(6) 0.2544(10) 0.099(4) Uani 1 d . . .
H16 H -1.1456 0.5396 0.2278 0.119 Uiso 1 calc R . .
C17 C -1.0267(14) 0.4548(8) 0.2268(15) 0.164(8) Uani 1 d . . .
H17 H -1.0083 0.4825 0.1784 0.197 Uiso 1 calc R . .
C18 C -0.9700(10) 0.3798(7) 0.2707(11) 0.114(5) Uani 1 d . . .
H18 H -0.9132 0.3587 0.2526 0.137 Uiso 1 calc R . .
C19 C -0.9074(5) 0.2872(4) 0.0320(4) 0.0415(13) Uani 1 d . . .
C20 C -0.9744(6) 0.2247(5) 0.0175(6) 0.0597(18) Uani 1 d . . .
H20 H -0.9494 0.1727 0.0491 0.072 Uiso 1 calc R . .
C21 C -1.0787(6) 0.2408(6) -0.0444(7) 0.077(3) Uani 1 d . . .
H21 H -1.1228 0.1988 -0.0550 0.092 Uiso 1 calc R . .
C22 C -1.1179(6) 0.3174(6) -0.0902(7) 0.078(3) Uani 1 d . . .
H22 H -1.1882 0.3278 -0.1296 0.094 Uiso 1 calc R . .
C23 C -1.0528(7) 0.3780(7) -0.0773(8) 0.087(3) Uani 1 d . . .
H23 H -1.0789 0.4299 -0.1090 0.104 Uiso 1 calc R . .
C24 C -0.9473(6) 0.3634(5) -0.0171(6) 0.0621(19) Uani 1 d . . .
H24 H -0.9036 0.4051 -0.0101 0.074 Uiso 1 calc R . .
C25 C -0.7078(5) 0.3538(4) 0.1078(5) 0.0389(12) Uani 1 d . . .
C26 C -0.7056(6) 0.4215(4) 0.1827(5) 0.0510(16) Uani 1 d . . .
H26 H -0.7353 0.4184 0.2346 0.061 Uiso 1 calc R . .
C27 C -0.6589(6) 0.4934(4) 0.1795(6) 0.0598(19) Uani 1 d . . .
H27 H -0.6565 0.5381 0.2300 0.072 Uiso 1 calc R . .
C28 C -0.6166(6) 0.4985(5) 0.1019(7) 0.066(2) Uani 1 d . . .
H28 H -0.5864 0.5469 0.0990 0.080 Uiso 1 calc R . .
C29 C -0.6189(7) 0.4313(6) 0.0277(7) 0.072(2) Uani 1 d . . .
H29 H -0.5894 0.4348 -0.0242 0.087 Uiso 1 calc R . .
C30 C -0.6640(6) 0.3597(4) 0.0295(6) 0.0530(16) Uani 1 d . . .
H30 H -0.6654 0.3153 -0.0211 0.064 Uiso 1 calc R . .
C31 C -0.7293(5) 0.1685(4) 0.0568(5) 0.0390(12) Uani 1 d . . .
C32 C -0.7406(6) 0.1642(5) -0.0530(5) 0.0529(16) Uani 1 d . . .
H32 H -0.7729 0.2097 -0.0966 0.064 Uiso 1 calc R . .
C33 C -0.7032(7) 0.0912(5) -0.0959(6) 0.069(2) Uani 1 d . . .
H33 H -0.7085 0.0887 -0.1682 0.083 Uiso 1 calc R . .
C34 C -0.6583(7) 0.0228(5) -0.0331(7) 0.071(2) Uani 1 d . . .
H34 H -0.6327 -0.0254 -0.0631 0.085 Uiso 1 calc R . .
C35 C -0.6506(7) 0.0244(4) 0.0741(7) 0.064(2) Uani 1 d . . .
H35 H -0.6217 -0.0227 0.1159 0.077 Uiso 1 calc R . .
C36 C -0.6871(5) 0.0986(4) 0.1193(5) 0.0475(15) Uani 1 d . . .
H36 H -0.6828 0.1006 0.1912 0.057 Uiso 1 calc R . .
C37 C -0.3639(5) 0.3084(4) 0.4101(5) 0.0386(12) Uani 1 d . . .
C38 C -0.4174(6) 0.3891(4) 0.3961(7) 0.0590(18) Uani 1 d . . .
H38 H -0.4822 0.3974 0.3416 0.071 Uiso 1 calc R . .
C39 C -0.3736(7) 0.4564(5) 0.4636(8) 0.073(2) Uani 1 d . . .
H39 H -0.4086 0.5102 0.4548 0.088 Uiso 1 calc R . .
C40 C -0.2777(7) 0.4430(5) 0.5440(7) 0.073(2) Uani 1 d . . .
H40 H -0.2481 0.4883 0.5891 0.088 Uiso 1 calc R . .
C41 C -0.2249(7) 0.3636(6) 0.5589(7) 0.071(2) Uani 1 d . . .
H41 H -0.1605 0.3555 0.6139 0.085 Uiso 1 calc R . .
C42 C -0.2684(5) 0.2953(4) 0.4910(5) 0.0492(15) Uani 1 d . . .
H42 H -0.2332 0.2415 0.5004 0.059 Uiso 1 calc R . .
C43 C -0.4127(5) 0.2476(4) 0.1871(5) 0.0407(13) Uani 1 d . . .
C44 C -0.3494(6) 0.3048(5) 0.1812(6) 0.0581(18) Uani 1 d . . .
H44 H -0.3162 0.3380 0.2426 0.070 Uiso 1 calc R . .
C45 C -0.3337(8) 0.3141(6) 0.0846(7) 0.079(3) Uani 1 d . . .
H45 H -0.2909 0.3538 0.0818 0.095 Uiso 1 calc R . .
C46 C -0.3816(7) 0.2646(6) -0.0070(7) 0.069(2) Uani 1 d . . .
H46 H -0.3708 0.2702 -0.0713 0.083 Uiso 1 calc R . .
C47 C -0.4456(7) 0.2066(5) -0.0018(6) 0.063(2) Uani 1 d . . .
H47 H -0.4779 0.1732 -0.0633 0.076 Uiso 1 calc R . .
C48 C -0.4628(5) 0.1970(4) 0.0937(5) 0.0493(15) Uani 1 d . . .
H48 H -0.5066 0.1581 0.0961 0.059 Uiso 1 calc R . .
C49 C -0.3610(4) 0.1227(3) 0.3470(4) 0.0350(11) Uani 1 d . . .
C50 C -0.2628(5) 0.1025(4) 0.3436(6) 0.0508(16) Uani 1 d . . .
H50 H -0.2283 0.1438 0.3290 0.061 Uiso 1 calc R . .
C51 C -0.2165(6) 0.0207(4) 0.3621(7) 0.0592(19) Uani 1 d . . .
H51 H -0.1508 0.0073 0.3598 0.071 Uiso 1 calc R . .
C52 C -0.2669(6) -0.0413(4) 0.3840(6) 0.0530(17) Uani 1 d . . .
H52 H -0.2346 -0.0958 0.3979 0.064 Uiso 1 calc R . .
C53 C -0.3644(6) -0.0220(4) 0.3852(6) 0.0563(17) Uani 1 d . . .
H53 H -0.3993 -0.0638 0.3982 0.068 Uiso 1 calc R . .
C54 C -0.4123(5) 0.0610(4) 0.3668(5) 0.0481(15) Uani 1 d . . .
H54 H -0.4785 0.0741 0.3682 0.058 Uiso 1 calc R . .

loop_
_atom_site_aniso_label
_atom_site_aniso_U_11
_atom_site_aniso_U_22
_atom_site_aniso_U_33
_atom_site_aniso_U_23
_atom_site_aniso_U_13
_atom_site_aniso_U_12
U1 0.03166(13) 0.03412(13) 0.02577(12) -0.00016(7) 0.01169(8) -0.00364(7)
Re1 0.0801(2) 0.0629(2) 0.04404(17) -0.01686(13) 0.02955(15) -0.01508(15)
Re2 0.03754(17) 0.1246(3) 0.03876(16) 0.02280(16) 0.00345(11) -0.00686(16)
P1 0.0343(8) 0.0427(8) 0.0417(8) -0.0014(6) 0.0191(6) -0.0041(6)
P2 0.0373(8) 0.0354(7) 0.0278(7) 0.0006(5) 0.0100(5) -0.0033(6)
P3 0.0325(7) 0.0332(7) 0.0353(7) 0.0025(5) 0.0152(5) -0.0027(5)
O1 0.039(2) 0.045(2) 0.036(2) 0.0006(17) 0.0192(17) -0.0050(17)
O2 0.045(2) 0.047(2) 0.040(2) -0.0038(18) 0.0184(18) -0.0071(18)
O3 0.035(2) 0.066(3) 0.051(2) -0.007(2) 0.0248(19) -0.006(2)
O4 0.034(2) 0.049(2) 0.0236(18) 0.0005(16) 0.0075(14) -0.0030(16)
O5 0.033(2) 0.040(2) 0.0345(19) 0.0016(16) 0.0159(15) -0.0040(16)
O6 0.071(3) 0.059(3) 0.034(2) 0.007(2) 0.025(2) 0.004(2)
O7 0.126(6) 0.060(4) 0.163(7) -0.008(4) 0.087(6) 0.010(4)
O8 0.206(10) 0.167(8) 0.083(5) 0.003(5) 0.099(6) -0.020(7)
O9 0.145(9) 0.156(9) 0.136(8) -0.040(7) -0.007(6) -0.078(7)
O10 0.044(3) 0.068(3) 0.040(2) 0.004(2) 0.0131(18) -0.004(2)
O11 0.085(6) 0.217(10) 0.103(6) 0.091(6) 0.010(4) -0.022(6)
O12 0.076(5) 0.211(10) 0.118(6) 0.081(7) 0.031(4) 0.057(6)
O13 0.149(9) 0.231(12) 0.081(5) -0.051(6) -0.012(5) -0.093(8)
C1 0.049(4) 0.044(3) 0.044(3) 0.003(3) 0.020(3) -0.007(3)
C2 0.054(4) 0.047(4) 0.058(4) 0.001(3) 0.020(3) -0.004(3)
C3 0.086(6) 0.047(4) 0.076(5) -0.008(4) 0.033(5) -0.006(4)
C4 0.100(7) 0.061(5) 0.074(6) -0.024(4) 0.033(5) -0.034(5)
C5 0.068(5) 0.082(6) 0.058(5) -0.003(4) 0.010(4) -0.028(4)
C6 0.052(4) 0.058(4) 0.056(4) 0.000(3) 0.015(3) -0.012(3)
C7 0.037(3) 0.054(4) 0.042(3) 0.005(3) 0.016(2) 0.001(3)
C8 0.048(4) 0.064(4) 0.055(4) 0.011(3) 0.028(3) -0.008(3)
C9 0.065(5) 0.090(6) 0.064(5) 0.029(4) 0.034(4) 0.000(4)
C10 0.083(6) 0.105(7) 0.053(5) 0.027(5) 0.035(4) 0.007(5)
C11 0.098(7) 0.105(7) 0.038(4) -0.004(4) 0.024(4) -0.012(6)
C12 0.063(5) 0.078(5) 0.050(4) -0.002(4) 0.023(3) -0.014(4)
C13 0.052(4) 0.045(4) 0.055(4) 0.001(3) 0.030(3) -0.001(3)
C14 0.062(5) 0.060(5) 0.100(6) 0.017(4) 0.047(5) 0.009(4)
C15 0.062(5) 0.066(5) 0.122(8) 0.008(5) 0.044(5) 0.011(4)
C16 0.125(10) 0.055(5) 0.131(9) 0.029(6) 0.068(8) 0.028(6)
C17 0.237(18) 0.101(9) 0.242(18) 0.102(11) 0.194(16) 0.075(10)
C18 0.145(11) 0.083(7) 0.171(11) 0.062(7) 0.130(10) 0.047(7)
C19 0.042(3) 0.051(4) 0.030(3) 0.002(2) 0.011(2) -0.004(3)
C20 0.048(4) 0.059(4) 0.064(5) 0.008(3) 0.009(3) -0.011(3)
C21 0.048(5) 0.100(7) 0.071(5) 0.016(5) 0.002(4) -0.022(4)
C22 0.042(4) 0.098(7) 0.076(6) 0.017(5) -0.006(4) -0.008(4)
C23 0.053(5) 0.086(7) 0.100(7) 0.035(5) 0.000(5) 0.005(4)
C24 0.051(4) 0.060(5) 0.064(5) 0.019(4) 0.005(3) -0.003(3)
C25 0.040(3) 0.038(3) 0.036(3) 0.003(2) 0.010(2) -0.003(2)
C26 0.066(5) 0.043(4) 0.044(4) 0.000(3) 0.020(3) -0.006(3)
C27 0.078(5) 0.036(3) 0.056(4) -0.001(3) 0.009(4) -0.015(3)
C28 0.070(5) 0.052(4) 0.071(5) 0.013(4) 0.011(4) -0.025(4)
C29 0.077(6) 0.074(6) 0.078(6) 0.014(4) 0.037(5) -0.022(4)
C30 0.066(5) 0.048(4) 0.053(4) -0.005(3) 0.030(3) -0.013(3)
C31 0.044(3) 0.037(3) 0.038(3) -0.005(2) 0.017(2) -0.008(2)
C32 0.070(5) 0.053(4) 0.034(3) -0.005(3) 0.017(3) -0.008(3)
C33 0.105(7) 0.063(5) 0.047(4) -0.022(4) 0.038(4) -0.022(4)
C34 0.098(7) 0.049(4) 0.073(5) -0.030(4) 0.047(5) -0.009(4)
C35 0.081(6) 0.034(4) 0.077(5) -0.004(3) 0.028(4) -0.003(3)
C36 0.060(4) 0.043(3) 0.039(3) -0.005(3) 0.019(3) -0.005(3)
C37 0.039(3) 0.034(3) 0.049(3) 0.000(2) 0.023(3) -0.008(2)
C38 0.058(4) 0.041(4) 0.074(5) -0.003(3) 0.020(4) -0.003(3)
C39 0.076(6) 0.034(4) 0.112(7) -0.015(4) 0.041(5) -0.008(3)
C40 0.079(6) 0.062(5) 0.084(6) -0.033(4) 0.037(5) -0.025(4)
C41 0.061(5) 0.078(6) 0.065(5) -0.022(4) 0.013(4) -0.016(4)
C42 0.042(4) 0.052(4) 0.049(4) -0.008(3) 0.014(3) -0.006(3)
C43 0.039(3) 0.047(3) 0.039(3) 0.009(3) 0.018(2) 0.004(2)
C44 0.057(5) 0.076(5) 0.049(4) 0.010(3) 0.023(3) -0.021(4)
C45 0.084(7) 0.102(7) 0.068(5) 0.026(5) 0.037(5) -0.025(5)
C46 0.074(6) 0.094(6) 0.054(4) 0.021(4) 0.040(4) 0.000(5)
C47 0.080(6) 0.069(5) 0.044(4) 0.002(3) 0.029(4) 0.004(4)
C48 0.056(4) 0.050(4) 0.046(4) 0.006(3) 0.024(3) -0.001(3)
C49 0.035(3) 0.033(3) 0.035(3) 0.000(2) 0.011(2) -0.002(2)
C50 0.048(4) 0.037(3) 0.070(4) -0.006(3) 0.025(3) -0.006(3)
C51 0.043(4) 0.045(4) 0.083(5) -0.009(3) 0.019(3) 0.005(3)
C52 0.062(4) 0.031(3) 0.052(4) 0.000(3) 0.007(3) 0.006(3)
C53 0.071(5) 0.038(4) 0.064(4) 0.011(3) 0.029(4) 0.000(3)
C54 0.051(4) 0.045(4) 0.056(4) 0.013(3) 0.029(3) 0.006(3)

loop_
_atom_type_symbol
_atom_type_description
_atom_type_scat_dispersion_real
_atom_type_scat_dispersion_imag
_atom_type_scat_source
C C 0.0033 0.0016 'International Tables Vol C Tables 4.2.6.8 and 6.1.1.4'
H H 0.0000 0.0000 'International Tables Vol C Tables 4.2.6.8 and 6.1.1.4'
O O 0.0106 0.0060 'International Tables Vol C Tables 4.2.6.8 and 6.1.1.4'
P P 0.1023 0.0942 'International Tables Vol C Tables 4.2.6.8 and 6.1.1.4'
Re Re -1.0185 7.2310 'International Tables Vol C Tables 4.2.6.8 and 6.1.1.4'
U U -9.6767 9.6646 'International Tables Vol C Tables 4.2.6.8 and 6.1.1.4'

loop_
_geom_angle_atom_site_label_1
_geom_angle_atom_site_label_2
_geom_angle_atom_site_label_3
_geom_angle
_geom_angle_site_symmetry_1
_geom_angle_site_symmetry_3
_geom_angle_publ_flag
O2 U1 O1 179.73(17) . . ?
O2 U1 O3 92.57(18) . . ?
O1 U1 O3 87.59(17) . . ?
O2 U1 O4 89.37(16) . . ?
O1 U1 O4 90.46(16) . . ?
O3 U1 O4 72.86(14) . . ?
O2 U1 O6 86.69(17) . . ?
O1 U1 O6 93.57(17) . . ?
O3 U1 O6 71.14(16) . . ?
O4 U1 O6 143.55(15) . . ?
O2 U1 O5 89.56(16) . . ?
O1 U1 O5 90.19(15) . . ?
O3 U1 O5 146.28(14) . . ?
O4 U1 O5 73.52(13) . . ?
O6 U1 O5 142.56(15) . . ?
O2 U1 O10 93.92(18) . . ?
O1 U1 O10 86.10(18) . . ?
O3 U1 O10 139.81(15) . . ?
O4 U1 O10 146.74(14) . . ?
O6 U1 O10 69.71(16) . . ?
O5 U1 O10 73.42(14) . . ?
O9 Re1 O8 109.8(5) . . ?
O9 Re1 O7 109.4(5) . . ?
O8 Re1 O7 109.6(5) . . ?
O9 Re1 O6 110.6(5) . . ?
O8 Re1 O6 109.0(4) . . ?
O7 Re1 O6 108.4(3) . . ?
O11 Re2 O12 113.5(5) . . ?
O11 Re2 O13 104.5(5) . . ?
O12 Re2 O13 106.2(6) . . ?
O11 Re2 O10 112.9(3) . . ?
O12 Re2 O10 110.8(3) . . ?
O13 Re2 O10 108.4(4) . . ?
O3 P1 C13 111.5(3) . . ?
O3 P1 C7 111.6(3) . . ?
C13 P1 C7 106.6(3) . . ?
O3 P1 C1 111.5(3) . . ?
C13 P1 C1 108.1(3) . . ?
C7 P1 C1 107.3(3) . . ?
O4 P2 C31 110.6(3) . . ?
O4 P2 C25 111.1(2) . . ?
C31 P2 C25 112.3(3) . . ?
O4 P2 C19 110.5(2) . . ?
C31 P2 C19 105.8(3) . . ?
C25 P2 C19 106.3(3) . . ?
O5 P3 C37 111.4(2) . . ?
O5 P3 C43 113.1(3) . . ?
C37 P3 C43 105.4(3) . . ?
O5 P3 C49 110.9(2) . . ?
C37 P3 C49 112.0(3) . . ?
C43 P3 C49 103.8(3) . . ?
P1 O3 U1 162.7(3) . . ?
P2 O4 U1 145.0(2) . . ?
P3 O5 U1 139.2(2) . . ?
Re1 O6 U1 137.5(2) . . ?
Re2 O10 U1 150.7(2) . . ?
C6 C1 C2 119.2(6) . . ?
C6 C1 P1 121.9(5) . . ?
C2 C1 P1 118.9(5) . . ?
C3 C2 C1 119.5(7) . . ?
C3 C2 H2 120.2 . . ?
C1 C2 H2 120.2 . . ?
C2 C3 C4 119.8(8) . . ?
C2 C3 H3 120.1 . . ?
C4 C3 H3 120.1 . . ?
C5 C4 C3 120.3(7) . . ?
C5 C4 H4 119.8 . . ?
C3 C4 H4 119.8 . . ?
C6 C5 C4 119.9(8) . . ?
C6 C5 H5 120.1 . . ?
C4 C5 H5 120.1 . . ?
C5 C6 C1 121.3(8) . . ?
C5 C6 H6 119.4 . . ?
C1 C6 H6 119.4 . . ?
C12 C7 C8 119.1(6) . . ?
C12 C7 P1 119.0(5) . . ?
C8 C7 P1 121.9(5) . . ?
C7 C8 C9 120.4(7) . . ?
C7 C8 H8 119.8 . . ?
C9 C8 H8 119.8 . . ?
C10 C9 C8 119.7(8) . . ?
C10 C9 H9 120.1 . . ?
C8 C9 H9 120.1 . . ?
C11 C10 C9 119.9(7) . . ?
C11 C10 H10 120.0 . . ?
C9 C10 H10 120.0 . . ?
C10 C11 C12 121.0(8) . . ?
C10 C11 H11 119.5 . . ?
C12 C11 H11 119.5 . . ?
C7 C12 C11 119.8(8) . . ?
C7 C12 H12 120.1 . . ?
C11 C12 H12 120.1 . . ?
C18 C13 C14 117.5(7) . . ?
C18 C13 P1 118.9(6) . . ?
C14 C13 P1 123.6(5) . . ?
C15 C14 C13 121.7(8) . . ?
C15 C14 H14 119.2 . . ?
C13 C14 H14 119.2 . . ?
C16 C15 C14 121.1(8) . . ?
C16 C15 H15 119.5 . . ?
C14 C15 H15 119.5 . . ?
C15 C16 C17 118.4(9) . . ?
C15 C16 H16 120.8 . . ?
C17 C16 H16 120.8 . . ?
C16 C17 C18 120.7(9) . . ?
C16 C17 H17 119.6 . . ?
C18 C17 H17 119.6 . . ?
C13 C18 C17 120.6(9) . . ?
C13 C18 H18 119.7 . . ?
C17 C18 H18 119.7 . . ?
C24 C19 C20 118.6(6) . . ?
C24 C19 P2 123.4(5) . . ?
C20 C19 P2 118.0(5) . . ?
C21 C20 C19 119.6(7) . . ?
C21 C20 H20 120.2 . . ?
C19 C20 H20 120.2 . . ?
C22 C21 C20 121.4(8) . . ?
C22 C21 H21 119.3 . . ?
C20 C21 H21 119.3 . . ?
C23 C22 C21 119.3(7) . . ?
C23 C22 H22 120.4 . . ?
C21 C22 H22 120.4 . . ?
C22 C23 C24 120.8(8) . . ?
C22 C23 H23 119.6 . . ?
C24 C23 H23 119.6 . . ?
C19 C24 C23 120.4(8) . . ?
C19 C24 H24 119.8 . . ?
C23 C24 H24 119.8 . . ?
C30 C25 C26 119.4(6) . . ?
C30 C25 P2 123.7(5) . . ?
C26 C25 P2 116.9(5) . . ?
C27 C26 C25 119.9(7) . . ?
C27 C26 H26 120.0 . . ?
C25 C26 H26 120.0 . . ?
C28 C27 C26 120.1(7) . . ?
C28 C27 H27 120.0 . . ?
C26 C27 H27 120.0 . . ?
C27 C28 C29 119.8(7) . . ?
C27 C28 H28 120.1 . . ?
C29 C28 H28 120.1 . . ?
C30 C29 C28 121.2(8) . . ?
C30 C29 H29 119.4 . . ?
C28 C29 H29 119.4 . . ?
C29 C30 C25 119.6(7) . . ?
C29 C30 H30 120.2 . . ?
C25 C30 H30 120.2 . . ?
C36 C31 C32 119.9(6) . . ?
C36 C31 P2 120.1(4) . . ?
C32 C31 P2 120.0(5) . . ?
C33 C32 C31 119.2(7) . . ?
C33 C32 H32 120.4 . . ?
C31 C32 H32 120.4 . . ?
C34 C33 C32 120.8(7) . . ?
C34 C33 H33 119.6 . . ?
C32 C33 H33 119.6 . . ?
C33 C34 C35 120.8(7) . . ?
C33 C34 H34 119.6 . . ?
C35 C34 H34 119.6 . . ?
C34 C35 C36 118.9(7) . . ?
C34 C35 H35 120.5 . . ?
C36 C35 H35 120.5 . . ?
C31 C36 C35 120.1(6) . . ?
C31 C36 H36 119.9 . . ?
C35 C36 H36 119.9 . . ?
C42 C37 C38 120.5(6) . . ?
C42 C37 P3 124.4(5) . . ?
C38 C37 P3 115.0(5) . . ?
C39 C38 C37 119.7(7) . . ?
C39 C38 H38 120.1 . . ?
C37 C38 H38 120.1 . . ?
C40 C39 C38 119.5(7) . . ?
C40 C39 H39 120.2 . . ?
C38 C39 H39 120.2 . . ?
C39 C40 C41 121.1(7) . . ?
C39 C40 H40 119.5 . . ?
C41 C40 H40 119.5 . . ?
C40 C41 C42 119.9(8) . . ?
C40 C41 H41 120.1 . . ?
C42 C41 H41 120.1 . . ?
C37 C42 C41 119.2(7) . . ?
C37 C42 H42 120.4 . . ?
C41 C42 H42 120.4 . . ?
C44 C43 C48 119.4(6) . . ?
C44 C43 P3 122.8(5) . . ?
C48 C43 P3 117.7(5) . . ?
C43 C44 C45 121.0(8) . . ?
C43 C44 H44 119.5 . . ?
C45 C44 H44 119.5 . . ?
C46 C45 C44 120.2(8) . . ?
C46 C45 H45 119.9 . . ?
C44 C45 H45 119.9 . . ?
C47 C46 C45 119.2(7) . . ?
C47 C46 H46 120.4 . . ?
C45 C46 H46 120.4 . . ?
C46 C47 C48 121.4(8) . . ?
C46 C47 H47 119.3 . . ?
C48 C47 H47 119.3 . . ?
C47 C48 C43 118.9(7) . . ?
C47 C48 H48 120.6 . . ?
C43 C48 H48 120.6 . . ?
C54 C49 C50 119.9(5) . . ?
C54 C49 P3 119.0(4) . . ?
C50 C49 P3 120.9(5) . . ?
C51 C50 C49 119.7(6) . . ?
C51 C50 H50 120.1 . . ?
C49 C50 H50 120.1 . . ?
C52 C51 C50 120.8(7) . . ?
C52 C51 H51 119.6 . . ?
C50 C51 H51 119.6 . . ?
C53 C52 C51 119.6(6) . . ?
C53 C52 H52 120.2 . . ?
C51 C52 H52 120.2 . . ?
C52 C53 C54 120.2(7) . . ?
C52 C53 H53 119.9 . . ?
C54 C53 H53 119.9 . . ?
C49 C54 C53 119.8(6) . . ?
C49 C54 H54 120.1 . . ?
C53 C54 H54 120.1 . . ?

loop_
_geom_bond_atom_site_label_1
_geom_bond_atom_site_label_2
_geom_bond_distance
_geom_bond_site_symmetry_2
_geom_bond_publ_flag
U1 O2 1.756(4) . ?
U1 O1 1.759(4) . ?
U1 O3 2.374(4) . ?
U1 O4 2.394(3) . ?
U1 O6 2.398(4) . ?
U1 O5 2.399(4) . ?
U1 O10 2.408(4) . ?
Re1 O9 1.677(8) . ?
Re1 O8 1.690(7) . ?
Re1 O7 1.693(8) . ?
Re1 O6 1.734(4) . ?
Re2 O11 1.658(7) . ?
Re2 O12 1.685(8) . ?
Re2 O13 1.719(10) . ?
Re2 O10 1.756(4) . ?
P1 O3 1.505(4) . ?
P1 C13 1.796(7) . ?
P1 C7 1.805(6) . ?
P1 C1 1.806(7) . ?
P2 O4 1.524(4) . ?
P2 C31 1.802(6) . ?
P2 C25 1.806(6) . ?
P2 C19 1.809(6) . ?
P3 O5 1.520(4) . ?
P3 C37 1.809(6) . ?
P3 C43 1.817(6) . ?
P3 C49 1.819(6) . ?
C1 C6 1.394(9) . ?
C1 C2 1.399(9) . ?
C2 C3 1.382(10) . ?
C2 H2 0.9300 . ?
C3 C4 1.393(13) . ?
C3 H3 0.9300 . ?
C4 C5 1.381(13) . ?
C4 H4 0.9300 . ?
C5 C6 1.352(11) . ?
C5 H5 0.9300 . ?
C6 H6 0.9300 . ?
C7 C12 1.389(10) . ?
C7 C8 1.392(9) . ?
C8 C9 1.404(9) . ?
C8 H8 0.9300 . ?
C9 C10 1.377(13) . ?
C9 H9 0.9300 . ?
C10 C11 1.372(14) . ?
C10 H10 0.9300 . ?
C11 C12 1.395(11) . ?
C11 H11 0.9300 . ?
C12 H12 0.9300 . ?
C13 C18 1.363(10) . ?
C13 C14 1.386(9) . ?
C14 C15 1.373(11) . ?
C14 H14 0.9300 . ?
C15 C16 1.347(14) . ?
C15 H15 0.9300 . ?
C16 C17 1.379(16) . ?
C16 H16 0.9300 . ?
C17 C18 1.397(14) . ?
C17 H17 0.9300 . ?
C18 H18 0.9300 . ?
C19 C24 1.382(9) . ?
C19 C20 1.400(9) . ?
C20 C21 1.390(10) . ?
C20 H20 0.9300 . ?
C21 C22 1.369(12) . ?
C21 H21 0.9300 . ?
C22 C23 1.362(13) . ?
C22 H22 0.9300 . ?
C23 C24 1.397(11) . ?
C23 H23 0.9300 . ?
C24 H24 0.9300 . ?
C25 C30 1.396(9) . ?
C25 C26 1.400(9) . ?
C26 C27 1.394(9) . ?
C26 H26 0.9300 . ?
C27 C28 1.371(12) . ?
C27 H27 0.9300 . ?
C28 C29 1.388(12) . ?
C28 H28 0.9300 . ?
C29 C30 1.371(10) . ?
C29 H29 0.9300 . ?
C30 H30 0.9300 . ?
C31 C36 1.383(9) . ?
C31 C32 1.398(8) . ?
C32 C33 1.384(10) . ?
C32 H32 0.9300 . ?
C33 C34 1.371(12) . ?
C33 H33 0.9300 . ?
C34 C35 1.381(11) . ?
C34 H34 0.9300 . ?
C35 C36 1.408(9) . ?
C35 H35 0.9300 . ?
C36 H36 0.9300 . ?
C37 C42 1.377(9) . ?
C37 C38 1.400(9) . ?
C38 C39 1.385(10) . ?
C38 H38 0.9300 . ?
C39 C40 1.377(13) . ?
C39 H39 0.9300 . ?
C40 C41 1.379(12) . ?
C40 H40 0.9300 . ?
C41 C42 1.398(10) . ?
C41 H41 0.9300 . ?
C42 H42 0.9300 . ?
C43 C44 1.366(9) . ?
C43 C48 1.414(9) . ?
C44 C45 1.396(10) . ?
C44 H44 0.9300 . ?
C45 C46 1.382(13) . ?
C45 H45 0.9300 . ?
C46 C47 1.380(12) . ?
C46 H46 0.9300 . ?
C47 C48 1.393(9) . ?
C47 H47 0.9300 . ?
C48 H48 0.9300 . ?
C49 C54 1.375(8) . ?
C49 C50 1.389(9) . ?
C50 C51 1.386(9) . ?
C50 H50 0.9300 . ?
C51 C52 1.382(10) . ?
C51 H51 0.9300 . ?
C52 C53 1.368(10) . ?
C52 H52 0.9300 . ?
C53 C54 1.408(9) . ?
C53 H53 0.9300 . ?
C54 H54 0.9300 . ?

loop_
_geom_torsion_atom_site_label_1
_geom_torsion_atom_site_label_2
_geom_torsion_atom_site_label_3
_geom_torsion_atom_site_label_4
_geom_torsion
_geom_torsion_site_symmetry_1
_geom_torsion_site_symmetry_2
_geom_torsion_site_symmetry_3
_geom_torsion_site_symmetry_4
_geom_torsion_publ_flag
C13 P1 O3 U1 -93.9(10) . . . . ?
C7 P1 O3 U1 147.0(9) . . . . ?
C1 P1 O3 U1 27.1(11) . . . . ?
O2 U1 O3 P1 116.2(10) . . . . ?
O1 U1 O3 P1 -63.6(10) . . . . ?
O4 U1 O3 P1 27.7(10) . . . . ?
O6 U1 O3 P1 -158.2(10) . . . . ?
O5 U1 O3 P1 23.2(12) . . . . ?
O10 U1 O3 P1 -144.6(9) . . . . ?
C31 P2 O4 U1 72.4(5) . . . . ?
C25 P2 O4 U1 -53.0(5) . . . . ?
C19 P2 O4 U1 -170.8(4) . . . . ?
O2 U1 O4 P2 81.3(4) . . . . ?
O1 U1 O4 P2 -98.5(4) . . . . ?
O3 U1 O4 P2 174.2(5) . . . . ?
O6 U1 O4 P2 164.9(3) . . . . ?
O5 U1 O4 P2 -8.4(4) . . . . ?
O10 U1 O4 P2 -14.9(6) . . . . ?
C37 P3 O5 U1 -47.5(4) . . . . ?
C43 P3 O5 U1 -166.0(3) . . . . ?
C49 P3 O5 U1 77.9(4) . . . . ?
O2 U1 O5 P3 81.9(4) . . . . ?
O1 U1 O5 P3 -98.2(4) . . . . ?
O3 U1 O5 P3 175.8(3) . . . . ?
O4 U1 O5 P3 171.4(4) . . . . ?
O6 U1 O5 P3 -2.1(5) . . . . ?
O10 U1 O5 P3 -12.3(3) . . . . ?
O9 Re1 O6 U1 -89.2(6) . . . . ?
O8 Re1 O6 U1 150.1(5) . . . . ?
O7 Re1 O6 U1 30.8(5) . . . . ?
O2 U1 O6 Re1 17.1(4) . . . . ?
O1 U1 O6 Re1 -162.9(4) . . . . ?
O3 U1 O6 Re1 -76.7(4) . . . . ?
O4 U1 O6 Re1 -67.3(5) . . . . ?
O5 U1 O6 Re1 102.1(4) . . . . ?
O10 U1 O6 Re1 112.5(4) . . . . ?
O11 Re2 O10 U1 28.1(7) . . . . ?
O12 Re2 O10 U1 156.7(6) . . . . ?
O13 Re2 O10 U1 -87.1(7) . . . . ?
O2 U1 O10 Re2 95.3(6) . . . . ?
O1 U1 O10 Re2 -85.0(6) . . . . ?
O3 U1 O10 Re2 -3.4(7) . . . . ?
O4 U1 O10 Re2 -169.9(4) . . . . ?
O6 U1 O10 Re2 10.3(5) . . . . ?
O5 U1 O10 Re2 -176.4(6) . . . . ?
O3 P1 C1 C6 -152.7(5) . . . . ?
C13 P1 C1 C6 -29.8(6) . . . . ?
C7 P1 C1 C6 84.8(6) . . . . ?
O3 P1 C1 C2 30.0(6) . . . . ?
C13 P1 C1 C2 152.9(5) . . . . ?
C7 P1 C1 C2 -92.5(6) . . . . ?
C6 C1 C2 C3 -0.4(10) . . . . ?
P1 C1 C2 C3 177.0(6) . . . . ?
C1 C2 C3 C4 0.5(12) . . . . ?
C2 C3 C4 C5 -0.3(13) . . . . ?
C3 C4 C5 C6 0.1(14) . . . . ?
C4 C5 C6 C1 0.0(13) . . . . ?
C2 C1 C6 C5 0.2(11) . . . . ?
P1 C1 C6 C5 -177.1(6) . . . . ?
O3 P1 C7 C12 60.7(6) . . . . ?
C13 P1 C7 C12 -61.2(6) . . . . ?
C1 P1 C7 C12 -176.8(6) . . . . ?
O3 P1 C7 C8 -119.9(5) . . . . ?
C13 P1 C7 C8 118.2(6) . . . . ?
C1 P1 C7 C8 2.6(6) . . . . ?
C12 C7 C8 C9 0.5(11) . . . . ?
P1 C7 C8 C9 -178.9(6) . . . . ?
C7 C8 C9 C10 -1.1(12) . . . . ?
C8 C9 C10 C11 0.1(13) . . . . ?
C9 C10 C11 C12 1.6(15) . . . . ?
C8 C7 C12 C11 1.2(11) . . . . ?
P1 C7 C12 C11 -179.4(7) . . . . ?
C10 C11 C12 C7 -2.2(14) . . . . ?
O3 P1 C13 C18 41.7(10) . . . . ?
C7 P1 C13 C18 163.7(9) . . . . ?
C1 P1 C13 C18 -81.2(9) . . . . ?
O3 P1 C13 C14 -141.1(7) . . . . ?
C7 P1 C13 C14 -19.1(8) . . . . ?
C1 P1 C13 C14 95.9(7) . . . . ?
C18 C13 C14 C15 -1.4(15) . . . . ?
P1 C13 C14 C15 -178.6(7) . . . . ?
C13 C14 C15 C16 -0.1(16) . . . . ?
C14 C15 C16 C17 2(2) . . . . ?
C15 C16 C17 C18 -3(3) . . . . ?
C14 C13 C18 C17 1(2) . . . . ?
P1 C13 C18 C17 178.0(13) . . . . ?
C16 C17 C18 C13 1(3) . . . . ?
O4 P2 C19 C24 115.3(6) . . . . ?
C31 P2 C19 C24 -124.9(6) . . . . ?
C25 P2 C19 C24 -5.3(7) . . . . ?
O4 P2 C19 C20 -63.9(6) . . . . ?
C31 P2 C19 C20 55.8(6) . . . . ?
C25 P2 C19 C20 175.4(5) . . . . ?
C24 C19 C20 C21 -0.6(11) . . . . ?
P2 C19 C20 C21 178.6(7) . . . . ?
C19 C20 C21 C22 -1.2(14) . . . . ?
C20 C21 C22 C23 1.9(16) . . . . ?
C21 C22 C23 C24 -0.8(17) . . . . ?
C20 C19 C24 C23 1.7(12) . . . . ?
P2 C19 C24 C23 -177.5(7) . . . . ?
C22 C23 C24 C19 -1.0(16) . . . . ?
O4 P2 C25 C30 149.8(5) . . . . ?
C31 P2 C25 C30 25.3(6) . . . . ?
C19 P2 C25 C30 -89.9(6) . . . . ?
O4 P2 C25 C26 -32.7(6) . . . . ?
C31 P2 C25 C26 -157.2(5) . . . . ?
C19 P2 C25 C26 87.6(5) . . . . ?
C30 C25 C26 C27 -0.7(10) . . . . ?
P2 C25 C26 C27 -178.4(5) . . . . ?
C25 C26 C27 C28 1.0(11) . . . . ?
C26 C27 C28 C29 -1.0(12) . . . . ?
C27 C28 C29 C30 0.7(13) . . . . ?
C28 C29 C30 C25 -0.5(13) . . . . ?
C26 C25 C30 C29 0.5(11) . . . . ?
P2 C25 C30 C29 177.9(6) . . . . ?
O4 P2 C31 C36 -3.4(6) . . . . ?
C25 P2 C31 C36 121.3(5) . . . . ?
C19 P2 C31 C36 -123.1(5) . . . . ?
O4 P2 C31 C32 174.9(5) . . . . ?
C25 P2 C31 C32 -60.4(6) . . . . ?
C19 P2 C31 C32 55.2(6) . . . . ?
C36 C31 C32 C33 -4.1(11) . . . . ?
P2 C31 C32 C33 177.6(6) . . . . ?
C31 C32 C33 C34 2.0(12) . . . . ?
C32 C33 C34 C35 0.9(14) . . . . ?
C33 C34 C35 C36 -1.7(13) . . . . ?
C32 C31 C36 C35 3.3(10) . . . . ?
P2 C31 C36 C35 -178.4(6) . . . . ?
C34 C35 C36 C31 -0.4(12) . . . . ?
O5 P3 C37 C42 133.5(5) . . . . ?
C43 P3 C37 C42 -103.6(6) . . . . ?
C49 P3 C37 C42 8.6(6) . . . . ?
O5 P3 C37 C38 -48.3(6) . . . . ?
C43 P3 C37 C38 74.7(5) . . . . ?
C49 P3 C37 C38 -173.2(5) . . . . ?
C42 C37 C38 C39 0.5(11) . . . . ?
P3 C37 C38 C39 -177.9(6) . . . . ?
C37 C38 C39 C40 -0.1(13) . . . . ?
C38 C39 C40 C41 -0.4(14) . . . . ?
C39 C40 C41 C42 0.6(14) . . . . ?
C38 C37 C42 C41 -0.3(10) . . . . ?
P3 C37 C42 C41 177.8(6) . . . . ?
C40 C41 C42 C37 -0.2(12) . . . . ?
O5 P3 C43 C44 131.5(6) . . . . ?
C37 P3 C43 C44 9.6(6) . . . . ?
C49 P3 C43 C44 -108.3(6) . . . . ?
O5 P3 C43 C48 -53.3(6) . . . . ?
C37 P3 C43 C48 -175.2(5) . . . . ?
C49 P3 C43 C48 66.9(5) . . . . ?
C48 C43 C44 C45 0.1(11) . . . . ?
P3 C43 C44 C45 175.3(7) . . . . ?
C43 C44 C45 C46 -0.7(14) . . . . ?
C44 C45 C46 C47 0.6(14) . . . . ?
C45 C46 C47 C48 0.0(13) . . . . ?
C46 C47 C48 C43 -0.5(11) . . . . ?
C44 C43 C48 C47 0.4(10) . . . . ?
P3 C43 C48 C47 -174.9(5) . . . . ?
O5 P3 C49 C54 -5.2(6) . . . . ?
C37 P3 C49 C54 119.9(5) . . . . ?
C43 P3 C49 C54 -126.9(5) . . . . ?
O5 P3 C49 C50 169.2(5) . . . . ?
C37 P3 C49 C50 -65.7(6) . . . . ?
C43 P3 C49 C50 47.5(6) . . . . ?
C54 C49 C50 C51 -1.1(10) . . . . ?
P3 C49 C50 C51 -175.4(5) . . . . ?
C49 C50 C51 C52 0.0(11) . . . . ?
C50 C51 C52 C53 1.4(11) . . . . ?
C51 C52 C53 C54 -1.5(11) . . . . ?
C50 C49 C54 C53 0.9(10) . . . . ?
P3 C49 C54 C53 175.3(5) . . . . ?
C52 C53 C54 C49 0.4(11) . . . . ?
